data_7105615
loop_
_publ_author_name
'Karotsis, Georgios'
'Kennedy, Stuart'
'Dalgarno, Scott J.'
'Brechin, Euan K.'

_publ_section_title
;
 Calixarene supported enneanuclear Cu(ii) clusters.
;
_journal_issue 22
_journal_name_full 'Chemical communications (Cambridge, England)'
_journal_page_first 3884
_journal_page_last 3886
_journal_paper_doi 10.1039/c0cc00011f
_journal_volume 46
_journal_year 2010
_chemical_formula_sum 'C162 H237 Cl4 Cu10 O31 S12'
_chemical_formula_weight 3842.44
_chemical_name_common GK2553
_chemical_name_systematic
;
?
;
_space_group_IT_number 15
_symmetry_cell_setting monoclinic
_symmetry_space_group_name_Hall '-C 2yc'
_symmetry_space_group_name_H-M 'C 1 2/c 1'
_atom_sites_solution_hydrogens geom
_atom_sites_solution_primary direct
_atom_sites_solution_secondary difmap
_audit_creation_method SHELXL-97
_cell_angle_alpha 90.00
_cell_angle_beta 115.4880(10)
_cell_angle_gamma 90.00
_cell_formula_units_Z 4
_cell_length_a 34.3956(13)
_cell_length_b 20.5605(7)
_cell_length_c 28.6345(18)
_cell_measurement_reflns_used 7917
_cell_measurement_temperature 100(2)
_cell_measurement_theta_max 23.08
_cell_measurement_theta_min 2.61
_cell_volume 18279.2(15)
_computing_cell_refinement 'SAINT (Bruker, 1998)'
_computing_data_collection 'Apex II'
_computing_data_reduction 'SAINT (Bruker, 1998)'
_computing_molecular_graphics 'XSeed (Barbour, 2001)'
_computing_publication_material 'local program'
_computing_structure_refinement 'SHELXL-97 (Sheldrick, 1997)'
_computing_structure_solution 'SHELXS-97 (Sheldrick, 1990)'
_diffrn_ambient_temperature 100(2)
_diffrn_measured_fraction_theta_full 0.976
_diffrn_measured_fraction_theta_max 0.976
_diffrn_measurement_device_type 'Bruker Nonius X8 Apex II CCD Diffractometer'
_diffrn_measurement_method '\f and \w scans'
_diffrn_radiation_monochromator graphite
_diffrn_radiation_source 'fine-focus sealed tube'
_diffrn_radiation_type MoK\a
_diffrn_radiation_wavelength 0.71073
_diffrn_reflns_av_R_equivalents 0.0687
_diffrn_reflns_av_sigmaI/netI 0.0720
_diffrn_reflns_limit_h_max 35
_diffrn_reflns_limit_h_min -38
_diffrn_reflns_limit_k_max 22
_diffrn_reflns_limit_k_min -21
_diffrn_reflns_limit_l_max 31
_diffrn_reflns_limit_l_min -31
_diffrn_reflns_number 54201
_diffrn_reflns_theta_full 23.43
_diffrn_reflns_theta_max 23.43
_diffrn_reflns_theta_min 2.41
_exptl_absorpt_coefficient_mu 1.399
_exptl_absorpt_correction_T_max 0.8176
_exptl_absorpt_correction_T_min 0.6790
_exptl_absorpt_correction_type multi-scan
_exptl_absorpt_process_details Bruker-SADABS
_exptl_crystal_colour Green
_exptl_crystal_density_diffrn 1.396
_exptl_crystal_density_method 'not measured'
_exptl_crystal_description Block
_exptl_crystal_F_000 8028
_exptl_crystal_size_max 0.30
_exptl_crystal_size_mid 0.20
_exptl_crystal_size_min 0.15
_refine_diff_density_max 1.442
_refine_diff_density_min -1.221
_refine_diff_density_rms 0.123
_refine_ls_extinction_method none
_refine_ls_goodness_of_fit_ref 1.057
_refine_ls_hydrogen_treatment constr
_refine_ls_matrix_type full
_refine_ls_number_parameters 1099
_refine_ls_number_reflns 13098
_refine_ls_number_restraints 213
_refine_ls_restrained_S_all 1.084
_refine_ls_R_factor_all 0.1013
_refine_ls_R_factor_gt 0.0607
_refine_ls_shift/su_max 0.000
_refine_ls_shift/su_mean 0.000
_refine_ls_structure_factor_coef Fsqd
_refine_ls_weighting_details 'calc w=1/[\s^2^(Fo^2^)+(0.0928P)^2^+121.1491P] where P=(Fo^2^+2Fc^2^)/3'
_refine_ls_weighting_scheme calc
_refine_ls_wR_factor_gt 0.1595
_refine_ls_wR_factor_ref 0.1834
_reflns_number_gt 8883
_reflns_number_total 13098
_reflns_threshold_expression >2sigma(I)
_cod_data_source_file c0cc00011f.txt
_cod_data_source_block GK2553
_cod_original_sg_symbol_H-M C2/c
_cod_database_code 7105615

loop_
_symmetry_equiv_pos_as_xyz
'x, y, z'
'-x, y, -z+1/2'
'x+1/2, y+1/2, z'
'-x+1/2, y+1/2, -z+1/2'
'-x, -y, -z'
'x, -y, z-1/2'
'-x+1/2, -y+1/2, -z'
'x+1/2, -y+1/2, z-1/2'

loop_
_atom_site_label
_atom_site_type_symbol
_atom_site_fract_x
_atom_site_fract_y
_atom_site_fract_z
_atom_site_U_iso_or_equiv
_atom_site_adp_type
_atom_site_occupancy
_atom_site_symmetry_multiplicity
_atom_site_calc_flag
_atom_site_refinement_flags
_atom_site_disorder_assembly
_atom_site_disorder_group
Cu1 Cu 0.08833(3) 0.07310(4) 0.30112(3) 0.0188(2) Uani 1 1 d . . .
Cl1 Cl 0.05355(6) 0.13385(9) 0.36288(7) 0.0254(4) Uani 1 1 d . . .
S1 S 0.16643(6) 0.07878(10) 0.40538(7) 0.0312(5) Uani 1 1 d . . .
O1 O 0.06157(15) -0.0131(2) 0.29427(18) 0.0236(11) Uani 1 1 d . . .
C1 C 0.1023(2) -0.1004(4) 0.2811(3) 0.0263(18) Uani 1 1 d . . .
Cu2 Cu 0.0000 -0.01582(6) 0.2500 0.0204(3) Uani 1 2 d S . .
Cl2 Cl 0.28228(9) 0.32358(14) 0.47997(9) 0.0681(8) Uani 1 1 d . . .
O2 O -0.01188(15) -0.0134(2) 0.31083(18) 0.0255(12) Uani 1 1 d . . .
C2 C 0.1261(2) -0.1569(4) 0.3003(3) 0.0319(19) Uani 1 1 d . . .
H2 H 0.1387 -0.1773 0.2803 0.038 Uiso 1 1 calc R . .
Cu3 Cu -0.03014(3) 0.07193(4) 0.32552(3) 0.0199(2) Uani 1 1 d . . .
S3 S 0.06399(7) 0.28650(12) 0.42794(9) 0.0217(6) Uani 0.75 1 d PD A 1
O3 O -0.06635(15) 0.1483(2) 0.31916(17) 0.0216(11) Uani 1 1 d . . .
C3 C 0.1324(2) -0.1850(4) 0.3472(3) 0.033(2) Uani 1 1 d . . .
Cu4 Cu -0.07172(3) 0.20952(4) 0.26477(3) 0.0189(2) Uani 1 1 d . . .
S4 S 0.1008(3) 0.2840(5) 0.4196(4) 0.054(3) Uani 0.25 1 d PD A 2
O4 O -0.02638(14) 0.2637(2) 0.31596(17) 0.0222(11) Uani 1 1 d . . .
C4 C 0.1128(2) -0.1550(4) 0.3745(3) 0.0292(18) Uani 1 1 d . . .
H4 H 0.1159 -0.1738 0.4062 0.035 Uiso 1 1 calc R . .
Cu5 Cu 0.02990(3) 0.25642(4) 0.31378(3) 0.0177(2) Uani 1 1 d . . .
S5 S 0.13355(9) 0.02929(12) 0.57442(9) 0.0540(7) Uani 1 1 d D . .
O5 O 0.07503(15) 0.2683(2) 0.28994(18) 0.0244(12) Uani 1 1 d . . .
C5 C 0.0884(2) -0.0978(4) 0.3573(3) 0.0244(17) Uani 1 1 d . . .
Cu6 Cu 0.2500 0.2500 0.5000 0.0509(5) Uani 1 2 d S . .
S6 S 0.0114(4) -0.2789(5) 0.2773(4) 0.038(2) Uiso 0.25 1 d P . .
O6 O 0.11358(14) 0.1518(2) 0.28606(17) 0.0223(11) Uani 1 1 d . . .
C6 C 0.0841(2) -0.0703(4) 0.3112(3) 0.0265(18) Uani 1 1 d . . .
O91 O 0.0487(10) -0.2974(16) 0.2609(13) 0.060(8) Uiso 0.25 1 d P . .
O7 O 0.14134(15) 0.0418(2) 0.35522(18) 0.0250(12) Uani 1 1 d . . .
C7 C 0.1614(3) -0.2445(5) 0.3697(4) 0.049(2) Uani 1 1 d . . .
S8 S -0.18744(13) 0.3403(2) 0.31236(17) 0.0736(11) Uani 0.75 1 d PDU B 1
O8 O 0.03567(15) 0.0963(3) 0.24240(17) 0.0303(13) Uani 1 1 d . . .
C8 C 0.2039(3) -0.2213(6) 0.4146(5) 0.083(4) Uani 1 1 d . . .
H8A H 0.2224 -0.2589 0.4305 0.124 Uiso 1 1 calc R . .
H8B H 0.1974 -0.1989 0.4406 0.124 Uiso 1 1 calc R . .
H8C H 0.2188 -0.1913 0.4012 0.124 Uiso 1 1 calc R . .
S9 S -0.2121(4) 0.3290(6) 0.2534(5) 0.070(3) Uani 0.25 1 d PDU C 2
C9 C 0.1715(4) -0.2804(5) 0.3301(4) 0.073(3) Uani 1 1 d . . .
H9A H 0.1888 -0.3190 0.3462 0.110 Uiso 1 1 calc R . .
H9B H 0.1877 -0.2518 0.3175 0.110 Uiso 1 1 calc R . .
H9C H 0.1446 -0.2937 0.3011 0.110 Uiso 1 1 calc R . .
S10 S 0.09406(19) 0.5212(3) 0.3892(2) 0.1154(18) Uiso 0.75 1 d PDU D 1
O10 O 0.06090(15) 0.3071(2) 0.37562(17) 0.0264(12) Uani 1 1 d . A .
C10 C 0.1397(4) -0.2934(5) 0.3911(5) 0.075(3) Uani 1 1 d . . .
H10A H 0.1138 -0.3109 0.3627 0.112 Uiso 1 1 calc R . .
H10B H 0.1317 -0.2717 0.4162 0.112 Uiso 1 1 calc R . .
H10C H 0.1598 -0.3290 0.4083 0.112 Uiso 1 1 calc R . .
O11 O 0.0000 0.2085(3) 0.2500 0.0288(17) Uani 1 2 d S . .
C11 C 0.0652(2) -0.0694(4) 0.3874(3) 0.0254(17) Uani 1 1 d . . .
H11A H 0.0617 -0.0219 0.3813 0.030 Uiso 1 1 calc R . .
H11B H 0.0827 -0.0767 0.4249 0.030 Uiso 1 1 calc R . .
O12 O 0.0985(3) 0.0153(6) 0.5249(4) 0.041(3) Uani 0.50 1 d PD E 2
C12 C 0.0211(2) -0.1011(4) 0.3705(3) 0.0254(17) Uani 1 1 d . . .
O13 O 0.0840(3) 0.0077(6) 0.5605(4) 0.043(3) Uani 0.50 1 d PD E 1
C13 C 0.0165(2) -0.1597(3) 0.3911(3) 0.0243(17) Uani 1 1 d . . .
H13 H 0.0414 -0.1794 0.4172 0.029 Uiso 1 1 calc R . .
O14 O -0.2262(4) 0.2897(6) 0.2907(4) 0.144(3) Uani 0.75 1 d PDU B 1
C14 C -0.0228(2) -0.1912(4) 0.3756(3) 0.0282(18) Uani 1 1 d . . .
C15 C -0.0583(2) -0.1608(4) 0.3374(3) 0.0297(19) Uani 1 1 d . . .
H15 H -0.0857 -0.1812 0.3261 0.036 Uiso 1 1 calc R . .
C16 C -0.0558(2) -0.1021(4) 0.3148(3) 0.0257(18) Uani 1 1 d . . .
C17 C -0.0153(2) -0.0711(4) 0.3322(3) 0.0256(18) Uani 1 1 d . . .
C18 C -0.0280(3) -0.2553(4) 0.3997(3) 0.034(2) Uani 1 1 d . . .
C19 C 0.0148(3) -0.2847(4) 0.4362(3) 0.047(2) Uani 1 1 d . . .
H19A H 0.0318 -0.2945 0.4171 0.071 Uiso 1 1 calc R . .
H19B H 0.0097 -0.3248 0.4512 0.071 Uiso 1 1 calc R . .
H19C H 0.0305 -0.2536 0.4640 0.071 Uiso 1 1 calc R . .
C20 C -0.0518(4) -0.3052(5) 0.3569(4) 0.066(3) Uani 1 1 d . . .
H20A H -0.0803 -0.2881 0.3339 0.099 Uiso 1 1 calc R . .
H20B H -0.0552 -0.3459 0.3725 0.099 Uiso 1 1 calc R . .
H20C H -0.0352 -0.3133 0.3370 0.099 Uiso 1 1 calc R . .
C21 C -0.0548(3) -0.2427(5) 0.4307(4) 0.057(3) Uani 1 1 d . . .
H21A H -0.0390 -0.2129 0.4594 0.086 Uiso 1 1 calc R . .
H21B H -0.0598 -0.2839 0.4444 0.086 Uiso 1 1 calc R . .
H21C H -0.0825 -0.2232 0.4078 0.086 Uiso 1 1 calc R . .
C22 C -0.0962(2) -0.0741(4) 0.2704(3) 0.0303(19) Uani 1 1 d . . .
H22A H -0.1218 -0.0847 0.2763 0.036 Uiso 1 1 calc R F .
H22B H -0.0937 -0.0261 0.2702 0.036 Uiso 1 1 calc R . .
C23 C -0.1500(2) 0.0870(3) 0.2752(3) 0.0272(18) Uani 1 1 d . . .
H23A H -0.1256 0.0673 0.2706 0.033 Uiso 1 1 calc R . .
H23B H -0.1684 0.0512 0.2775 0.033 Uiso 1 1 calc R . .
C24 C -0.1327(2) 0.1257(3) 0.3254(3) 0.0243(18) Uani 1 1 d . . .
C25 C -0.1568(2) 0.1328(4) 0.3533(3) 0.0268(18) Uani 1 1 d . . .
H25 H -0.1841 0.1120 0.3406 0.032 Uiso 1 1 calc R . .
C26 C -0.1434(2) 0.1688(3) 0.3987(3) 0.0238(17) Uani 1 1 d . . .
C27 C -0.1033(2) 0.1990(3) 0.4152(3) 0.0230(17) Uani 1 1 d . . .
H27 H -0.0933 0.2245 0.4459 0.028 Uiso 1 1 calc R . .
C28 C -0.0774(2) 0.1939(3) 0.3896(3) 0.0191(16) Uani 1 1 d . . .
C29 C -0.0920(2) 0.1558(3) 0.3443(3) 0.0226(17) Uani 1 1 d . . .
C30 C -0.1684(2) 0.1741(4) 0.4317(3) 0.0297(18) Uani 1 1 d . . .
C31 C -0.1427(3) 0.1402(5) 0.4832(3) 0.049(2) Uani 1 1 d . . .
H31A H -0.1594 0.1404 0.5036 0.074 Uiso 1 1 calc R . .
H31B H -0.1155 0.1633 0.5021 0.074 Uiso 1 1 calc R . .
H31C H -0.1368 0.0953 0.4769 0.074 Uiso 1 1 calc R . .
C32 C -0.2128(3) 0.1417(5) 0.4048(4) 0.048(2) Uani 1 1 d . . .
H32A H -0.2298 0.1639 0.3720 0.072 Uiso 1 1 calc R . .
H32B H -0.2278 0.1446 0.4271 0.072 Uiso 1 1 calc R . .
H32C H -0.2093 0.0959 0.3981 0.072 Uiso 1 1 calc R . .
C33 C -0.1751(3) 0.2455(4) 0.4423(4) 0.051(3) Uani 1 1 d . . .
H33A H -0.1939 0.2668 0.4098 0.076 Uiso 1 1 calc R . .
H33B H -0.1472 0.2678 0.4575 0.076 Uiso 1 1 calc R . .
H33C H -0.1884 0.2474 0.4665 0.076 Uiso 1 1 calc R . .
C34 C -0.0352(2) 0.2310(3) 0.4079(3) 0.0222(17) Uani 1 1 d . . .
H34A H -0.0219 0.2338 0.4461 0.027 Uiso 1 1 calc R F .
H34B H -0.0152 0.2071 0.3975 0.027 Uiso 1 1 calc R . .
C35 C -0.0419(2) 0.2987(3) 0.3855(3) 0.0228(17) Uani 1 1 d . . .
C36 C -0.0554(2) 0.3488(4) 0.4085(3) 0.0305(19) Uani 1 1 d . . .
H36 H -0.0585 0.3393 0.4392 0.037 Uiso 1 1 calc R F .
C37 C -0.0644(3) 0.4112(4) 0.3888(3) 0.038(2) Uani 1 1 d . . .
C38 C -0.0601(3) 0.4221(4) 0.3426(3) 0.041(2) Uani 1 1 d . . .
H38 H -0.0655 0.4646 0.3281 0.049 Uiso 1 1 calc R F .
C39 C -0.0483(2) 0.3741(4) 0.3174(3) 0.0292(19) Uani 1 1 d . . .
C40 C -0.0388(2) 0.3117(4) 0.3390(3) 0.0243(17) Uani 1 1 d . . .
C41 C -0.0778(4) 0.4660(5) 0.4143(5) 0.077(3) Uani 1 1 d U . .
C42 C -0.1166(5) 0.5006(7) 0.3775(6) 0.130(6) Uani 1 1 d U . .
H42A H -0.1422 0.4742 0.3708 0.195 Uiso 1 1 calc R . .
H42B H -0.1143 0.5081 0.3450 0.195 Uiso 1 1 calc R . .
H42C H -0.1191 0.5425 0.3924 0.195 Uiso 1 1 calc R . .
C43 C -0.0425(6) 0.5201(5) 0.4281(5) 0.115(5) Uani 1 1 d U . .
H43A H -0.0511 0.5582 0.4419 0.173 Uiso 1 1 calc R . .
H43B H -0.0393 0.5324 0.3969 0.173 Uiso 1 1 calc R . .
H43C H -0.0150 0.5034 0.4542 0.173 Uiso 1 1 calc R . .
C44 C -0.0824(5) 0.4449(5) 0.4607(5) 0.086(4) Uani 1 1 d U . .
H44A H -0.0885 0.4827 0.4773 0.128 Uiso 1 1 calc R . .
H44B H -0.0556 0.4243 0.4849 0.128 Uiso 1 1 calc R . .
H44C H -0.1061 0.4136 0.4508 0.128 Uiso 1 1 calc R . .
C45 C 0.0481(2) 0.3893(4) 0.2347(3) 0.033(2) Uani 1 1 d . . .
H45A H 0.0266 0.3614 0.2394 0.040 Uiso 1 1 calc R . .
H45B H 0.0396 0.4352 0.2350 0.040 Uiso 1 1 calc R . .
C46 C 0.0926(2) 0.3778(4) 0.2793(3) 0.0298(19) Uani 1 1 d . . .
C47 C 0.1225(3) 0.4272(4) 0.2934(3) 0.038(2) Uani 1 1 d . . .
H47 H 0.1142 0.4677 0.2759 0.045 Uiso 1 1 calc R . .
C48 C 0.1651(3) 0.4204(4) 0.3325(3) 0.037(2) Uani 1 1 d . . .
C49 C 0.1753(3) 0.3590(4) 0.3564(3) 0.035(2) Uani 1 1 d . . .
H49 H 0.2035 0.3520 0.3828 0.042 Uiso 1 1 calc R . .
C50 C 0.1461(2) 0.3084(4) 0.3430(3) 0.0264(18) Uani 1 1 d . . .
C51 C 0.1039(2) 0.3179(4) 0.3038(3) 0.0239(17) Uani 1 1 d . . .
C52 C 0.1985(3) 0.4753(5) 0.3489(5) 0.066(3) Uani 1 1 d U . .
C53 C 0.2045(5) 0.4985(7) 0.4014(6) 0.120(5) Uani 1 1 d U . .
H53A H 0.2212 0.5390 0.4100 0.181 Uiso 1 1 calc R . .
H53B H 0.2199 0.4653 0.4273 0.181 Uiso 1 1 calc R . .
H53C H 0.1762 0.5063 0.4010 0.181 Uiso 1 1 calc R . .
C54 C 0.1847(4) 0.5329(6) 0.3113(6) 0.113(5) Uani 1 1 d U . .
H54A H 0.1578 0.5512 0.3094 0.169 Uiso 1 1 calc R . .
H54B H 0.1804 0.5181 0.2768 0.169 Uiso 1 1 calc R . .
H54C H 0.2072 0.5664 0.3235 0.169 Uiso 1 1 calc R . .
C55 C 0.2412(3) 0.4510(5) 0.3521(5) 0.080(4) Uani 1 1 d U . .
H55A H 0.2612 0.4875 0.3592 0.120 Uiso 1 1 calc R . .
H55B H 0.2366 0.4307 0.3191 0.120 Uiso 1 1 calc R . .
H55C H 0.2533 0.4189 0.3799 0.120 Uiso 1 1 calc R . .
C56 C 0.1597(2) 0.2421(3) 0.3674(3) 0.0256(18) Uani 1 1 d . . .
H56A H 0.1341 0.2184 0.3657 0.031 Uiso 1 1 calc R F .
H56B H 0.1800 0.2473 0.4043 0.031 Uiso 1 1 calc R . .
C57 C 0.1811(2) 0.2027(4) 0.3403(3) 0.0229(17) Uani 1 1 d . . .
C58 C 0.2248(2) 0.2089(4) 0.3542(3) 0.0275(18) Uani 1 1 d . . .
H58 H 0.2413 0.2367 0.3823 0.033 Uiso 1 1 calc R F .
C59 C 0.2459(2) 0.1763(4) 0.3289(3) 0.0292(18) Uani 1 1 d . . .
C60 C 0.2206(2) 0.1363(4) 0.2873(3) 0.0308(19) Uani 1 1 d . . .
H60 H 0.2339 0.1134 0.2692 0.037 Uiso 1 1 calc R F .
C61 C 0.1761(2) 0.1291(3) 0.2714(3) 0.0258(18) Uani 1 1 d . . .
C62 C 0.1566(2) 0.1611(3) 0.2991(3) 0.0246(17) Uani 1 1 d . . .
C63 C 0.2951(3) 0.1819(5) 0.3491(3) 0.047(2) Uani 1 1 d . . .
C64 C 0.3089(3) 0.2531(5) 0.3576(5) 0.079(4) Uani 1 1 d . . .
H64A H 0.2960 0.2764 0.3246 0.118 Uiso 1 1 calc R . .
H64B H 0.3404 0.2558 0.3719 0.118 Uiso 1 1 calc R . .
H64C H 0.2992 0.2728 0.3819 0.118 Uiso 1 1 calc R . .
C65 C 0.3107(3) 0.1484(6) 0.3120(4) 0.062(3) Uani 1 1 d . . .
H65A H 0.3009 0.1031 0.3068 0.093 Uiso 1 1 calc R . .
H65B H 0.3422 0.1496 0.3271 0.093 Uiso 1 1 calc R . .
H65C H 0.2988 0.1712 0.2787 0.093 Uiso 1 1 calc R . .
C66 C 0.3167(3) 0.1471(6) 0.4009(3) 0.071(4) Uani 1 1 d . . .
H66A H 0.3058 0.1648 0.4248 0.106 Uiso 1 1 calc R . .
H66B H 0.3479 0.1535 0.4154 0.106 Uiso 1 1 calc R . .
H66C H 0.3102 0.1005 0.3959 0.106 Uiso 1 1 calc R . .
C67 C 0.2212(3) 0.0609(5) 0.4194(3) 0.046(2) Uani 1 1 d . . .
H67A H 0.2250 0.0137 0.4190 0.070 Uiso 1 1 calc R . .
H67B H 0.2402 0.0780 0.4537 0.070 Uiso 1 1 calc R . .
H67C H 0.2286 0.0812 0.3933 0.070 Uiso 1 1 calc R . .
C68 C 0.1611(3) 0.0274(5) 0.4526(3) 0.048(2) Uani 1 1 d . . .
H68A H 0.1316 0.0301 0.4493 0.072 Uiso 1 1 calc R . .
H68B H 0.1812 0.0416 0.4873 0.072 Uiso 1 1 calc R . .
H68C H 0.1675 -0.0176 0.4471 0.072 Uiso 1 1 calc R . .
S2 S 0.0085(3) 0.0338(5) 0.4397(3) 0.0445(15) Uani 0.50 1 d PDU F -2
O9 O -0.02781(16) 0.0454(2) 0.39184(19) 0.042(3) Uani 0.50 1 d PU F -2
C69 C 0.0042(10) -0.0369(17) 0.4712(13) 0.092(5) Uani 0.50 1 d PDU F 1
H69A H 0.0305 -0.0407 0.5035 0.110 Uiso 0.50 1 calc PR F 1
H69B H 0.0027 -0.0730 0.4482 0.110 Uiso 0.50 1 calc PR F 1
H69C H -0.0210 -0.0384 0.4789 0.110 Uiso 0.50 1 calc PR F 1
O70 O 0.0510(4) 0.1178(6) 0.4693(4) 0.049(3) Uani 0.50 1 d P G 3
C71 C 0.0651(3) 0.3630(5) 0.4589(4) 0.031(3) Uani 0.75 1 d PD A 1
H71A H 0.0365 0.3830 0.4430 0.037 Uiso 0.75 1 calc PR A 1
H71B H 0.0861 0.3919 0.4549 0.037 Uiso 0.75 1 calc PR A 1
H71C H 0.0734 0.3557 0.4958 0.037 Uiso 0.75 1 calc PR A 1
C72 C 0.1190(3) 0.2619(5) 0.4640(4) 0.032(3) Uani 0.75 1 d PDU A 1
H72A H 0.1235 0.2197 0.4512 0.039 Uiso 0.75 1 calc PR A 1
H72B H 0.1253 0.2582 0.5007 0.039 Uiso 0.75 1 calc PR A 1
H72C H 0.1380 0.2943 0.4597 0.039 Uiso 0.75 1 calc PR A 1
C73 C 0.1261(14) 0.3626(15) 0.4462(17) 0.12(2) Uani 0.25 1 d PD A 2
H73A H 0.1367 0.3825 0.4228 0.141 Uiso 0.25 1 calc PR A 2
H73B H 0.1502 0.3558 0.4801 0.141 Uiso 0.25 1 calc PR A 2
H73C H 0.1049 0.3915 0.4498 0.141 Uiso 0.25 1 calc PR A 2
C74 C -0.2131(5) 0.4035(6) 0.2677(5) 0.066(4) Uani 0.75 1 d PDU B 1
H74A H -0.2313 0.4287 0.2794 0.079 Uiso 0.75 1 calc PR B 1
H74B H -0.2308 0.3846 0.2336 0.079 Uiso 0.75 1 calc PR B 1
H74C H -0.1912 0.4320 0.2651 0.079 Uiso 0.75 1 calc PR B 1
C75 C -0.1578(5) 0.3043(13) 0.2792(5) 0.037(4) Uani 0.75 1 d PDU B 1
H75A H -0.1430 0.2649 0.2976 0.045 Uiso 0.75 1 calc PR B 1
H75B H -0.1365 0.3356 0.2786 0.045 Uiso 0.75 1 calc PR B 1
H75C H -0.1779 0.2931 0.2437 0.045 Uiso 0.75 1 calc PR B 1
O78 O 0.0139(7) 0.5529(12) 0.3473(9) 0.062(7) Uiso 0.25 1 d PDU H 2
S10A S 0.0465(5) 0.5170(7) 0.3919(6) 0.095(4) Uiso 0.25 1 d PDU H 2
C80 C 0.0623(6) 0.5884(9) 0.3915(8) 0.112(6) Uiso 0.75 1 d PDU D 1
H80A H 0.0812 0.6231 0.4126 0.134 Uiso 0.75 1 calc PR D 1
H80B H 0.0430 0.5745 0.4066 0.134 Uiso 0.75 1 calc PR D 1
H80C H 0.0452 0.6046 0.3563 0.134 Uiso 0.75 1 calc PR D 1
C81 C 0.0515(5) 0.4693(8) 0.3501(6) 0.073(5) Uiso 0.75 1 d PDU D 1
H81A H 0.0634 0.4284 0.3444 0.088 Uiso 0.75 1 calc PR D 1
H81B H 0.0346 0.4904 0.3167 0.088 Uiso 0.75 1 calc PR D 1
H81C H 0.0329 0.4604 0.3674 0.088 Uiso 0.75 1 calc PR D 1
O82 O 0.1154(5) 0.4875(8) 0.4439(6) 0.152(6) Uiso 0.75 1 d PDU D 1
C86 C 0.1212(6) 0.0332(9) 0.6272(6) 0.043(5) Uani 0.50 1 d PD E 2
H86A H 0.1095 -0.0087 0.6314 0.051 Uiso 0.50 1 calc PR E 2
H86B H 0.0997 0.0675 0.6214 0.051 Uiso 0.50 1 calc PR E 2
H86C H 0.1473 0.0431 0.6585 0.051 Uiso 0.50 1 calc PR E 2
C87 C 0.1483(6) 0.0682(9) 0.6360(5) 0.048(5) Uani 0.50 1 d PD E 1
H87A H 0.1574 0.0351 0.6633 0.057 Uiso 0.50 1 calc PR E 1
H87B H 0.1234 0.0920 0.6356 0.057 Uiso 0.50 1 calc PR E 1
H87C H 0.1720 0.0986 0.6427 0.057 Uiso 0.50 1 calc PR E 1
C88 C 0.1534(7) 0.1099(7) 0.5761(9) 0.054(5) Uani 0.50 1 d PD E 2
H88A H 0.1619 0.1155 0.5479 0.065 Uiso 0.50 1 calc PR E 2
H88B H 0.1783 0.1171 0.6093 0.065 Uiso 0.50 1 calc PR E 2
H88C H 0.1307 0.1413 0.5722 0.065 Uiso 0.50 1 calc PR E 2
C89 C 0.1196(7) 0.1062(8) 0.5381(7) 0.053(5) Uani 0.50 1 d PD E 1
H89A H 0.1100 0.0973 0.5012 0.064 Uiso 0.50 1 calc PR E 1
H89B H 0.1449 0.1347 0.5504 0.064 Uiso 0.50 1 calc PR E 1
H89C H 0.0963 0.1277 0.5433 0.064 Uiso 0.50 1 calc PR E 1
C91 C 0.040(2) -0.317(3) 0.278(3) 0.075(16) Uiso 0.25 1 d P . .
C72A C 0.0856(14) 0.262(2) 0.4702(13) 0.070(10) Uani 0.25 1 d PDU A 2
H72D H 0.0709 0.2196 0.4622 0.084 Uiso 0.25 1 calc PR A 2
H72E H 0.0661 0.2949 0.4729 0.084 Uiso 0.25 1 calc PR A 2
H72F H 0.1114 0.2589 0.5031 0.084 Uiso 0.25 1 calc PR A 2
C74A C -0.2018(17) 0.3998(17) 0.2956(17) 0.066(4) Uani 0.25 1 d PDU C 2
H74D H -0.2289 0.4230 0.2873 0.079 Uiso 0.25 1 calc PR C 2
H74E H -0.1814 0.4289 0.2904 0.079 Uiso 0.25 1 calc PR C 2
H74F H -0.1896 0.3856 0.3317 0.079 Uiso 0.25 1 calc PR C 2
C75A C -0.1567(13) 0.303(5) 0.2928(19) 0.045(8) Uani 0.25 1 d PDU C 2
H75D H -0.1526 0.2589 0.2825 0.055 Uiso 0.25 1 calc PR C 2
H75E H -0.1512 0.3026 0.3294 0.055 Uiso 0.25 1 calc PR C 2
H75F H -0.1368 0.3329 0.2878 0.055 Uiso 0.25 1 calc PR C 2
S7 S 0.0182(5) -0.2771(6) 0.2482(5) 0.064(3) Uiso 0.25 1 d P . .
C80A C 0.0930(11) 0.572(2) 0.4232(18) 0.100(12) Uiso 0.25 1 d PDU H 2
H80D H 0.0855 0.6066 0.4416 0.120 Uiso 0.25 1 calc PR H 2
H80E H 0.1003 0.5915 0.3968 0.120 Uiso 0.25 1 calc PR H 2
H80F H 0.1177 0.5475 0.4478 0.120 Uiso 0.25 1 calc PR H 2
C81A C 0.0709(15) 0.463(2) 0.3602(19) 0.087(12) Uiso 0.25 1 d PDU H 2
H81D H 0.0506 0.4279 0.3418 0.104 Uiso 0.25 1 calc PR H 2
H81E H 0.0975 0.4438 0.3864 0.104 Uiso 0.25 1 calc PR H 2
H81F H 0.0776 0.4879 0.3354 0.104 Uiso 0.25 1 calc PR H 2
C90 C 0.0000 -0.1966(9) 0.2500 0.088(5) Uiso 1 2 d S . .
C150 C 0.0045(13) 0.0298(19) 0.4440(10) 0.0445(15) Uani 0.50 1 d PDU F 1
H15A H 0.0033 0.0648 0.4670 0.053 Uiso 0.50 1 calc PR F 1
H15B H 0.0330 0.0332 0.4433 0.053 Uiso 0.50 1 calc PR F 1
C70 C -0.0004(8) 0.0885(8) 0.4845(6) 0.066(7) Uani 0.50 1 d PD F -2
H70A H 0.0079 0.1328 0.4801 0.079 Uiso 0.50 1 calc PR F -2
H70B H 0.0170 0.0741 0.5202 0.079 Uiso 0.50 1 calc PR F -2
H70C H -0.0310 0.0878 0.4774 0.079 Uiso 0.50 1 calc PR F -2
C69A C -0.0124(9) -0.0386(15) 0.4591(13) 0.092(5) Uani 0.50 1 d PDU F -2
H69D H -0.0102 -0.0764 0.4395 0.110 Uiso 0.50 1 calc PR F -2
H69E H -0.0427 -0.0315 0.4518 0.110 Uiso 0.50 1 calc PR F -2
H69F H 0.0044 -0.0464 0.4962 0.110 Uiso 0.50 1 calc PR F -2
C91A C 0.0295(19) -0.327(3) 0.247(2) 0.077(16) Uiso 0.25 1 d P . .
O92 O 0.0279(14) -0.316(2) 0.2978(16) 0.099(13) Uiso 0.25 1 d P . .
O93 O -0.2928(3) 0.4344(4) 0.2566(4) 0.099(3) Uiso 1 1 d U . .
C151 C -0.2858(4) 0.4546(6) 0.3090(4) 0.085(5) Uiso 0.50 1 d PDU I 1
H15C H -0.2948 0.4188 0.3253 0.102 Uiso 0.50 1 calc PR I 1
H15D H -0.3043 0.4927 0.3063 0.102 Uiso 0.50 1 calc PR I 1
C152 C -0.2389(8) 0.472(2) 0.3438(14) 0.174(11) Uiso 0.50 1 d PDU I 1
H15E H -0.2363 0.4855 0.3779 0.209 Uiso 0.50 1 calc PR I 1
H15F H -0.2299 0.5082 0.3282 0.209 Uiso 0.50 1 calc PR I 1
H15G H -0.2205 0.4344 0.3476 0.209 Uiso 0.50 1 calc PR I 1
C154 C -0.2737(13) 0.4039(17) 0.3509(13) 0.180(11) Uiso 0.50 1 d PDU I 2
H15H H -0.2699 0.4246 0.3834 0.215 Uiso 0.50 1 calc PR I 2
H15I H -0.2467 0.3828 0.3555 0.215 Uiso 0.50 1 calc PR I 2
H15J H -0.2966 0.3712 0.3411 0.215 Uiso 0.50 1 calc PR I 2
C153 C -0.2858(4) 0.4546(6) 0.3090(4) 0.050(3) Uiso 0.50 1 d PDU I 2
H15K H -0.3126 0.4760 0.3061 0.060 Uiso 0.50 1 calc PR I 2
H15L H -0.2629 0.4881 0.3208 0.060 Uiso 0.50 1 calc PR I 2
O9A O -0.02781(16) 0.0454(2) 0.39184(19) 0.021(2) Uani 0.50 1 d PDU F 1
O14A O -0.2262(4) 0.2897(6) 0.2907(4) 0.144(3) Uani 0.25 1 d PDU C 2

loop_
_atom_site_aniso_label
_atom_site_aniso_U_11
_atom_site_aniso_U_22
_atom_site_aniso_U_33
_atom_site_aniso_U_23
_atom_site_aniso_U_13
_atom_site_aniso_U_12
Cu1 0.0139(5) 0.0184(5) 0.0182(5) 0.0007(4) 0.0012(4) 0.0003(4)
Cl1 0.0224(10) 0.0251(10) 0.0205(9) 0.0004(8) 0.0015(8) 0.0023(8)
S1 0.0240(11) 0.0349(12) 0.0260(10) 0.0044(9) 0.0025(9) -0.0025(9)
O1 0.021(3) 0.019(3) 0.024(3) 0.002(2) 0.003(2) -0.006(2)
C1 0.009(4) 0.033(5) 0.029(4) -0.006(4) 0.001(3) -0.009(3)
Cu2 0.0208(7) 0.0166(7) 0.0193(6) 0.000 0.0043(5) 0.000
Cl2 0.0670(18) 0.083(2) 0.0353(13) -0.0040(13) 0.0040(12) -0.0334(16)
O2 0.027(3) 0.022(3) 0.023(3) 0.007(2) 0.007(2) 0.011(2)
C2 0.019(4) 0.033(5) 0.040(5) -0.012(4) 0.009(4) -0.007(4)
Cu3 0.0191(5) 0.0208(5) 0.0168(5) 0.0035(4) 0.0050(4) 0.0044(4)
S3 0.0155(13) 0.0291(14) 0.0152(12) -0.0033(10) 0.0017(10) -0.0022(11)
O3 0.025(3) 0.018(3) 0.017(2) 0.001(2) 0.004(2) 0.001(2)
C3 0.022(4) 0.030(5) 0.040(5) -0.001(4) 0.006(4) -0.001(4)
Cu4 0.0140(5) 0.0229(5) 0.0152(4) 0.0004(4) 0.0018(4) 0.0036(4)
S4 0.046(6) 0.066(7) 0.040(6) -0.010(5) 0.008(5) -0.009(5)
O4 0.016(3) 0.027(3) 0.020(3) 0.000(2) 0.005(2) 0.001(2)
C4 0.021(4) 0.026(4) 0.039(5) 0.005(4) 0.012(4) -0.001(4)
Cu5 0.0132(4) 0.0198(5) 0.0151(4) -0.0028(4) 0.0014(4) -0.0017(4)
S5 0.0690(18) 0.0440(15) 0.0490(15) -0.0039(12) 0.0253(14) -0.0126(13)
O5 0.016(3) 0.033(3) 0.022(3) -0.007(2) 0.007(2) -0.004(2)
C5 0.019(4) 0.022(4) 0.025(4) -0.001(3) 0.003(3) -0.006(3)
Cu6 0.0423(10) 0.0652(12) 0.0280(8) -0.0041(8) -0.0010(7) -0.0150(8)
O6 0.018(3) 0.019(3) 0.017(2) 0.001(2) -0.004(2) -0.006(2)
C6 0.020(4) 0.020(4) 0.031(4) -0.003(4) 0.003(4) -0.005(3)
O7 0.017(3) 0.024(3) 0.025(3) 0.001(2) 0.000(2) 0.002(2)
C7 0.032(5) 0.049(6) 0.056(6) -0.001(5) 0.011(5) 0.014(5)
S8 0.065(2) 0.074(3) 0.095(3) -0.005(2) 0.047(2) 0.009(2)
O8 0.022(3) 0.049(3) 0.013(3) -0.003(2) 0.001(2) 0.012(3)
C8 0.052(7) 0.080(9) 0.091(9) -0.009(7) 0.007(6) 0.037(7)
S9 0.060(5) 0.070(6) 0.086(6) 0.023(5) 0.038(5) 0.014(5)
C9 0.084(8) 0.054(7) 0.087(8) 0.002(6) 0.042(7) 0.027(6)
O10 0.022(3) 0.032(3) 0.017(3) -0.007(2) 0.000(2) -0.004(2)
C10 0.085(8) 0.039(6) 0.107(9) 0.030(6) 0.046(8) 0.031(6)
O11 0.034(4) 0.024(4) 0.012(3) 0.000 -0.006(3) 0.000
C11 0.023(4) 0.026(4) 0.019(4) 0.003(3) 0.001(3) 0.004(3)
O12 0.034(7) 0.048(7) 0.036(7) 0.006(6) 0.010(6) 0.009(6)
C12 0.025(4) 0.024(4) 0.024(4) 0.000(3) 0.008(4) 0.003(3)
O13 0.031(7) 0.048(8) 0.045(7) 0.013(6) 0.010(6) -0.002(6)
C13 0.024(4) 0.019(4) 0.023(4) 0.005(3) 0.004(3) 0.006(3)
O14 0.130(7) 0.149(7) 0.138(7) 0.013(6) 0.045(6) 0.004(6)
C14 0.027(5) 0.030(4) 0.032(4) 0.006(4) 0.017(4) 0.009(4)
C15 0.020(4) 0.037(5) 0.031(4) 0.000(4) 0.010(4) 0.002(4)
C16 0.021(4) 0.034(5) 0.024(4) 0.004(4) 0.011(3) 0.014(4)
C17 0.031(5) 0.025(4) 0.020(4) -0.001(3) 0.011(4) 0.006(4)
C18 0.031(5) 0.033(5) 0.036(5) 0.009(4) 0.013(4) 0.000(4)
C19 0.047(6) 0.043(6) 0.051(6) 0.022(5) 0.020(5) 0.001(5)
C20 0.077(8) 0.039(6) 0.064(7) 0.001(5) 0.014(6) -0.018(6)
C21 0.048(6) 0.076(7) 0.054(6) 0.024(5) 0.027(5) 0.005(5)
C22 0.020(4) 0.040(5) 0.030(4) 0.010(4) 0.009(4) 0.010(4)
C23 0.029(4) 0.018(4) 0.025(4) 0.004(3) 0.002(4) 0.003(3)
C24 0.024(4) 0.017(4) 0.020(4) 0.004(3) -0.002(3) 0.009(3)
C25 0.021(4) 0.024(4) 0.028(4) 0.001(3) 0.003(4) -0.003(3)
C26 0.016(4) 0.023(4) 0.027(4) 0.009(3) 0.004(3) 0.007(3)
C27 0.020(4) 0.026(4) 0.018(4) -0.001(3) 0.003(3) 0.005(3)
C28 0.013(4) 0.019(4) 0.020(4) 0.004(3) 0.002(3) 0.004(3)
C29 0.022(4) 0.016(4) 0.023(4) 0.006(3) 0.003(3) 0.006(3)
C30 0.021(4) 0.026(5) 0.040(5) -0.003(4) 0.012(4) -0.002(3)
C31 0.041(5) 0.075(7) 0.034(5) 0.009(5) 0.018(4) 0.003(5)
C32 0.032(5) 0.051(6) 0.058(6) -0.005(5) 0.016(5) -0.007(4)
C33 0.041(6) 0.052(6) 0.064(6) -0.013(5) 0.027(5) -0.007(5)
C34 0.016(4) 0.036(5) 0.014(4) -0.007(3) 0.006(3) 0.004(3)
C35 0.014(4) 0.025(4) 0.022(4) -0.004(3) 0.000(3) 0.002(3)
C36 0.026(4) 0.036(5) 0.032(4) -0.006(4) 0.015(4) -0.001(4)
C37 0.033(5) 0.026(5) 0.048(5) -0.003(4) 0.012(4) 0.005(4)
C38 0.041(5) 0.029(5) 0.047(5) -0.002(4) 0.014(5) -0.007(4)
C39 0.021(4) 0.030(5) 0.029(4) -0.001(4) 0.004(4) -0.009(4)
C40 0.013(4) 0.027(5) 0.027(4) -0.007(3) 0.004(3) -0.005(3)
C41 0.128(9) 0.040(6) 0.082(7) -0.004(5) 0.064(7) 0.021(6)
C42 0.146(12) 0.111(10) 0.135(11) 0.007(9) 0.064(10) 0.093(9)
C43 0.228(14) 0.033(6) 0.108(9) -0.019(6) 0.095(10) -0.010(8)
C44 0.144(10) 0.047(6) 0.109(9) -0.007(6) 0.096(8) 0.025(7)
C45 0.024(4) 0.035(5) 0.034(5) -0.005(4) 0.006(4) 0.004(4)
C46 0.030(5) 0.027(5) 0.024(4) -0.005(4) 0.005(4) 0.001(4)
C47 0.032(5) 0.027(5) 0.045(5) 0.004(4) 0.008(4) 0.004(4)
C48 0.024(5) 0.028(5) 0.054(6) -0.006(4) 0.011(4) -0.004(4)
C49 0.019(4) 0.038(5) 0.040(5) -0.009(4) 0.004(4) -0.005(4)
C50 0.023(4) 0.029(4) 0.024(4) -0.009(3) 0.007(4) -0.003(4)
C51 0.019(4) 0.033(5) 0.021(4) -0.007(3) 0.010(3) -0.004(4)
C52 0.042(5) 0.042(6) 0.113(8) -0.028(6) 0.032(6) -0.018(5)
C53 0.116(10) 0.115(10) 0.130(11) -0.069(9) 0.053(9) -0.075(9)
C54 0.077(8) 0.043(7) 0.173(12) 0.016(8) 0.010(9) -0.021(6)
C55 0.039(6) 0.050(6) 0.146(10) 0.002(7) 0.034(7) -0.010(5)
C56 0.016(4) 0.031(4) 0.019(4) -0.004(3) -0.002(3) -0.009(3)
C57 0.022(4) 0.025(4) 0.015(4) 0.004(3) 0.002(3) -0.006(3)
C58 0.024(4) 0.026(4) 0.022(4) 0.001(3) 0.000(3) -0.003(4)
C59 0.017(4) 0.034(5) 0.030(4) -0.001(4) 0.003(4) -0.004(4)
C60 0.024(5) 0.028(5) 0.031(4) 0.000(4) 0.003(4) 0.002(4)
C61 0.029(5) 0.015(4) 0.021(4) 0.007(3) 0.000(4) 0.000(3)
C62 0.023(4) 0.022(4) 0.018(4) 0.006(3) -0.002(3) -0.004(3)
C63 0.023(5) 0.062(7) 0.050(6) -0.012(5) 0.011(4) -0.003(4)
C64 0.036(6) 0.085(9) 0.118(10) -0.042(8) 0.036(7) -0.025(6)
C65 0.031(5) 0.098(9) 0.054(6) -0.013(6) 0.016(5) 0.001(6)
C66 0.024(5) 0.131(11) 0.041(6) -0.033(6) -0.001(4) 0.014(6)
C67 0.023(5) 0.052(6) 0.049(6) 0.010(5) 0.002(4) 0.010(4)
C68 0.043(6) 0.060(6) 0.033(5) 0.006(4) 0.009(4) -0.018(5)
S2 0.047(3) 0.044(2) 0.044(2) 0.0066(18) 0.021(2) 0.0000(19)
O9 0.050(5) 0.041(5) 0.033(5) 0.009(5) 0.015(5) 0.007(5)
C69 0.088(11) 0.084(8) 0.075(10) 0.015(8) 0.008(9) 0.001(9)
O70 0.036(7) 0.069(9) 0.034(7) 0.004(6) 0.007(6) -0.008(6)
C71 0.033(6) 0.036(6) 0.019(5) -0.014(5) 0.008(5) -0.002(5)
C72 0.027(6) 0.046(7) 0.015(5) 0.002(5) 0.002(5) 0.007(5)
C73 0.04(3) 0.22(7) 0.06(3) 0.04(4) -0.01(2) -0.04(4)
C74 0.060(8) 0.041(6) 0.109(9) 0.022(7) 0.048(8) 0.028(6)
C75 0.037(7) 0.043(7) 0.037(9) 0.004(9) 0.021(6) 0.015(6)
C86 0.046(12) 0.033(11) 0.045(11) -0.002(9) 0.015(10) 0.009(9)
C87 0.028(10) 0.061(14) 0.047(11) 0.029(10) 0.010(9) 0.011(10)
C88 0.050(13) 0.038(12) 0.081(16) -0.001(11) 0.034(12) -0.006(10)
C89 0.063(14) 0.057(13) 0.051(12) -0.007(10) 0.034(12) -0.022(11)
C72A 0.054(17) 0.076(18) 0.057(17) -0.006(16) 0.002(16) 0.005(17)
C74A 0.060(8) 0.041(6) 0.109(9) 0.022(7) 0.048(8) 0.028(6)
C75A 0.054(13) 0.054(13) 0.049(14) -0.003(15) 0.041(11) 0.018(12)
C150 0.047(3) 0.044(2) 0.044(2) 0.0066(18) 0.021(2) 0.0000(19)
C70 0.12(2) 0.030(11) 0.023(9) -0.009(8) 0.011(11) 0.012(12)
C69A 0.088(11) 0.084(8) 0.075(10) 0.015(8) 0.008(9) 0.001(9)
O9A 0.021(3) 0.021(3) 0.021(4) 0.000(4) 0.009(4) 0.000(4)
O14A 0.130(7) 0.149(7) 0.138(7) 0.013(6) 0.045(6) 0.004(6)

loop_
_atom_type_symbol
_atom_type_description
_atom_type_scat_dispersion_real
_atom_type_scat_dispersion_imag
_atom_type_scat_source
C C 0.0033 0.0016 'International Tables Vol C Tables 4.2.6.8 and 6.1.1.4'
H H 0.0000 0.0000 'International Tables Vol C Tables 4.2.6.8 and 6.1.1.4'
O O 0.0106 0.0060 'International Tables Vol C Tables 4.2.6.8 and 6.1.1.4'
Cu Cu 0.3201 1.2651 'International Tables Vol C Tables 4.2.6.8 and 6.1.1.4'
S S 0.1246 0.1234 'International Tables Vol C Tables 4.2.6.8 and 6.1.1.4'
Cl Cl 0.1484 0.1585 'International Tables Vol C Tables 4.2.6.8 and 6.1.1.4'

loop_
_geom_angle_atom_site_label_1
_geom_angle_atom_site_label_2
_geom_angle_atom_site_label_3
_geom_angle
_geom_angle_site_symmetry_1
_geom_angle_site_symmetry_3
_geom_angle_publ_flag
O7 Cu1 O8 173.6(2) . . ?
O7 Cu1 O1 91.1(2) . . ?
O8 Cu1 O1 85.0(2) . . ?
O7 Cu1 O6 95.5(2) . . ?
O8 Cu1 O6 86.7(2) . . ?
O1 Cu1 O6 161.7(2) . . ?
O7 S1 C68 102.6(4) . . ?
O7 S1 C67 102.9(4) . . ?
C68 S1 C67 98.7(4) . . ?
C6 O1 Cu2 119.7(4) . . ?
C6 O1 Cu1 124.5(4) . . ?
Cu2 O1 Cu1 115.0(2) . . ?
C2 C1 C6 117.9(7) . . ?
C2 C1 C22 119.9(7) . 2 ?
C6 C1 C22 122.1(7) . 2 ?
O1 Cu2 O1 176.7(3) 2 . ?
O1 Cu2 O2 89.6(2) 2 . ?
O1 Cu2 O2 90.3(2) . . ?
O1 Cu2 O2 90.3(2) 2 2 ?
O1 Cu2 O2 89.6(2) . 2 ?
O2 Cu2 O2 177.0(3) . 2 ?
C17 O2 Cu2 117.9(4) . . ?
C17 O2 Cu3 125.7(4) . . ?
Cu2 O2 Cu3 115.0(2) . . ?
C3 C2 C1 123.2(8) . . ?
O8 Cu3 O9 176.8(2) 2 . ?
O8 Cu3 O3 85.1(2) 2 . ?
O9 Cu3 O3 94.2(2) . . ?
O8 Cu3 O2 85.3(2) 2 . ?
O9 Cu3 O2 94.3(2) . . ?
O3 Cu3 O2 160.18(19) . . ?
O10 S3 C72 104.8(4) . . ?
O10 S3 C71 102.7(4) . . ?
C72 S3 C71 99.8(5) . . ?
C29 O3 Cu4 119.2(4) . . ?
C29 O3 Cu3 124.6(4) . . ?
Cu4 O3 Cu3 115.4(2) . . ?
C4 C3 C2 116.8(7) . . ?
C4 C3 C7 120.5(7) . . ?
C2 C3 C7 122.6(8) . . ?
O5 Cu4 O6 90.5(2) 2 2 ?
O5 Cu4 O3 177.3(2) 2 . ?
O6 Cu4 O3 89.40(19) 2 . ?
O5 Cu4 O4 90.1(2) 2 . ?
O6 Cu4 O4 176.0(2) 2 . ?
O3 Cu4 O4 89.89(19) . . ?
O10 S4 C72A 106.4(15) . . ?
O10 S4 C73 99.8(15) . . ?
C72A S4 C73 98(2) . . ?
C40 O4 Cu4 117.5(4) . . ?
C40 O4 Cu5 126.3(4) . . ?
Cu4 O4 Cu5 114.2(2) . . ?
C3 C4 C5 122.6(7) . . ?
O10 Cu5 O11 177.1(2) . . ?
O10 Cu5 O5 92.5(2) . . ?
O11 Cu5 O5 85.04(14) . . ?
O10 Cu5 O4 95.3(2) . . ?
O11 Cu5 O4 86.46(14) . . ?
O5 Cu5 O4 159.6(2) . . ?
O12 S5 O13 50.5(6) . . ?
O12 S5 C86 116.8(8) . . ?
O13 S5 C86 66.7(8) . . ?
O12 S5 C88 111.1(9) . . ?
O13 S5 C88 127.2(8) . . ?
C86 S5 C88 99.6(9) . . ?
O12 S5 C87 144.8(8) . . ?
O13 S5 C87 100.6(8) . . ?
C86 S5 C87 36.7(7) . . ?
C88 S5 C87 67.5(9) . . ?
O12 S5 C89 73.1(8) . . ?
O13 S5 C89 96.0(8) . . ?
C86 S5 C89 110.4(8) . . ?
C88 S5 C89 38.8(8) . . ?
C87 S5 C89 93.9(8) . . ?
C51 O5 Cu4 119.0(4) . 2 ?
C51 O5 Cu5 125.4(4) . . ?
Cu4 O5 Cu5 115.0(2) 2 . ?
C6 C5 C4 118.8(7) . . ?
C6 C5 C11 121.0(7) . . ?
C4 C5 C11 120.1(7) . . ?
Cl2 Cu6 Cl2 180.00(17) 7_556 . ?
S7 S6 S7 85.0(19) . 2 ?
S7 S6 O92 105(3) . . ?
S7 S6 O92 130(3) 2 . ?
S7 S6 C91 63(4) . . ?
S7 S6 C91 127(3) 2 . ?
O92 S6 C91 42(3) . . ?
S7 S6 S6 42.9(11) . 2 ?
S7 S6 S6 42.3(10) 2 2 ?
O92 S6 S6 125(3) . 2 ?
C91 S6 S6 94(3) . 2 ?
S7 S6 O91 39.0(15) . . ?
S7 S6 O91 121(2) 2 . ?
O92 S6 O91 70(3) . . ?
C91 S6 O91 29(3) . . ?
S6 S6 O91 79.0(15) 2 . ?
S7 S6 C91A 43(2) . . ?
S7 S6 C91A 98(2) 2 . ?
O92 S6 C91A 66(3) . . ?
C91 S6 C91A 30(3) . . ?
S6 S6 C91A 64(2) 2 . ?
O91 S6 C91A 31(2) . . ?
S7 S6 C91A 98(2) . 2 ?
S7 S6 C91A 42(2) 2 2 ?
O92 S6 C91A 87(3) . 2 ?
C91 S6 C91A 99(3) . 2 ?
S6 S6 C91A 64(2) 2 2 ?
O91 S6 C91A 113(3) . 2 ?
C91A S6 C91A 81(4) . 2 ?
S7 S6 C90 71.4(11) . . ?
S7 S6 C90 71.3(11) 2 . ?
O92 S6 C90 159(3) . . ?
C91 S6 C90 127(4) . . ?
S6 S6 C90 67.3(4) 2 . ?
O91 S6 C90 98.5(14) . . ?
C91A S6 C90 114(2) . . ?
C91A S6 C90 113(2) 2 . ?
S7 S6 O91 96.8(17) . 2 ?
S7 S6 O91 17.8(14) 2 2 ?
O92 S6 O91 113(3) . 2 ?
C91 S6 O91 122(3) . 2 ?
S6 S6 O91 54.5(12) 2 2 ?
O91 S6 O91 126.5(15) . 2 ?
C91A S6 O91 98(2) . 2 ?
C91A S6 O91 27(2) 2 2 ?
C90 S6 O91 87.6(11) . 2 ?
S7 S6 C91 78(2) . 2 ?
S7 S6 C91 27(2) 2 2 ?
O92 S6 C91 105(3) . 2 ?
C91 S6 C91 101(4) . 2 ?
S6 S6 C91 40(2) 2 2 ?
O91 S6 C91 103(2) . 2 ?
C91A S6 C91 75(3) . 2 ?
C91A S6 C91 24(2) 2 2 ?
C90 S6 C91 94.1(19) . 2 ?
O91 S6 C91 23(2) 2 2 ?
S7 S6 O92 54.6(16) . 2 ?
S7 S6 O92 40.8(16) 2 2 ?
O92 S6 O92 107(3) . 2 ?
C91 S6 O92 87(3) . 2 ?
S6 S6 O92 22.1(12) 2 2 ?
O91 S6 O92 81.9(17) . 2 ?
C91A S6 O92 57(2) . 2 ?
C91A S6 O92 45(2) 2 2 ?
C90 S6 O92 88.3(11) . 2 ?
O91 S6 O92 45.0(15) 2 2 ?
C91 S6 O92 23.3(19) 2 2 ?
C62 O6 Cu4 118.8(4) . 2 ?
C62 O6 Cu1 125.3(4) . . ?
Cu4 O6 Cu1 114.2(2) 2 . ?
O1 C6 C5 120.0(7) . . ?
O1 C6 C1 119.4(7) . . ?
C5 C6 C1 120.6(7) . . ?
C91 O91 C91A 59(5) . . ?
C91 O91 S7 80(5) . . ?
C91A O91 S7 71(4) . . ?
C91 O91 O92 17(6) . . ?
C91A O91 O92 70(5) . . ?
S7 O91 O92 69(2) . . ?
C91 O91 S6 51(5) . . ?
C91A O91 S6 75(4) . . ?
S7 O91 S6 35.4(14) . . ?
O92 O91 S6 36.0(16) . . ?
C91 O91 S6 81(5) . 2 ?
C91A O91 S6 57(4) . 2 ?
S7 O91 S6 16.5(13) . 2 ?
O92 O91 S6 75(2) . 2 ?
S6 O91 S6 46.4(12) . 2 ?
S1 O7 Cu1 123.2(3) . . ?
C9 C7 C10 106.8(9) . . ?
C9 C7 C3 113.1(8) . . ?
C10 C7 C3 110.7(7) . . ?
C9 C7 C8 109.4(9) . . ?
C10 C7 C8 108.5(9) . . ?
C3 C7 C8 108.3(8) . . ?
O14 S8 C74 97.2(7) . . ?
O14 S8 C75 95.3(10) . . ?
C74 S8 C75 97.9(9) . . ?
Cu1 O8 Cu3 117.5(2) . 2 ?
C74A S9 C75A 88(3) . . ?
O82 S10 C81 105.7(9) . . ?
O82 S10 C80 109.7(10) . . ?
C81 S10 C80 97.9(9) . . ?
S4 O10 S3 55.0(4) . . ?
S4 O10 Cu5 123.2(5) . . ?
S3 O10 Cu5 122.1(3) . . ?
Cu5 O11 Cu5 118.8(4) . 2 ?
C5 C11 C12 110.3(6) . . ?
C13 C12 C17 119.3(7) . . ?
C13 C12 C11 121.2(7) . . ?
C17 C12 C11 119.5(7) . . ?
C12 C13 C14 123.1(7) . . ?
C15 C14 C13 116.5(7) . . ?
C15 C14 C18 120.6(7) . . ?
C13 C14 C18 122.8(7) . . ?
C16 C15 C14 123.3(7) . . ?
C15 C16 C17 118.4(7) . . ?
C15 C16 C22 119.8(7) . . ?
C17 C16 C22 121.7(7) . . ?
O2 C17 C12 120.8(7) . . ?
O2 C17 C16 119.8(6) . . ?
C12 C17 C16 119.4(7) . . ?
C19 C18 C14 112.8(7) . . ?
C19 C18 C20 108.1(7) . . ?
C14 C18 C20 109.8(7) . . ?
C19 C18 C21 108.2(7) . . ?
C14 C18 C21 109.0(7) . . ?
C20 C18 C21 108.9(8) . . ?
C1 C22 C16 111.9(6) 2 . ?
C61 C23 C24 112.0(6) 2 . ?
C25 C24 C29 118.4(7) . . ?
C25 C24 C23 120.7(7) . . ?
C29 C24 C23 120.9(7) . . ?
C24 C25 C26 123.8(7) . . ?
C25 C26 C27 115.7(7) . . ?
C25 C26 C30 124.6(6) . . ?
C27 C26 C30 119.6(6) . . ?
C28 C27 C26 123.7(7) . . ?
C27 C28 C29 118.4(6) . . ?
C27 C28 C34 121.2(6) . . ?
C29 C28 C34 120.3(6) . . ?
O3 C29 C24 120.6(6) . . ?
O3 C29 C28 119.5(6) . . ?
C24 C29 C28 119.9(7) . . ?
C31 C30 C26 108.7(6) . . ?
C31 C30 C33 108.6(7) . . ?
C26 C30 C33 111.3(6) . . ?
C31 C30 C32 108.9(7) . . ?
C26 C30 C32 111.1(6) . . ?
C33 C30 C32 108.2(7) . . ?
C35 C34 C28 111.7(6) . . ?
C36 C35 C40 118.6(7) . . ?
C36 C35 C34 119.9(7) . . ?
C40 C35 C34 121.2(6) . . ?
C37 C36 C35 123.5(7) . . ?
C36 C37 C38 115.7(8) . . ?
C36 C37 C41 123.7(8) . . ?
C38 C37 C41 120.6(8) . . ?
C39 C38 C37 123.3(8) . . ?
C38 C39 C40 119.2(7) . . ?
C38 C39 C45 119.3(7) . 2 ?
C40 C39 C45 121.5(7) . 2 ?
O4 C40 C39 120.9(7) . . ?
O4 C40 C35 119.4(7) . . ?
C39 C40 C35 119.7(7) . . ?
C44 C41 C42 111.8(12) . . ?
C44 C41 C37 112.8(9) . . ?
C42 C41 C37 112.4(10) . . ?
C44 C41 C43 110.8(10) . . ?
C42 C41 C43 101.7(11) . . ?
C37 C41 C43 106.7(10) . . ?
C39 C45 C46 111.1(6) 2 . ?
C47 C46 C51 119.7(7) . . ?
C47 C46 C45 118.8(7) . . ?
C51 C46 C45 121.4(7) . . ?
C46 C47 C48 123.1(7) . . ?
C49 C48 C47 115.5(7) . . ?
C49 C48 C52 121.0(8) . . ?
C47 C48 C52 123.5(8) . . ?
C50 C49 C48 122.8(7) . . ?
C49 C50 C51 119.4(7) . . ?
C49 C50 C56 120.6(7) . . ?
C51 C50 C56 119.9(6) . . ?
O5 C51 C46 120.5(6) . . ?
O5 C51 C50 119.9(7) . . ?
C46 C51 C50 119.5(7) . . ?
C53 C52 C55 109.4(11) . . ?
C53 C52 C54 109.0(11) . . ?
C55 C52 C54 107.3(10) . . ?
C53 C52 C48 107.4(9) . . ?
C55 C52 C48 110.7(8) . . ?
C54 C52 C48 113.0(9) . . ?
C50 C56 C57 111.5(6) . . ?
C58 C57 C62 118.8(7) . . ?
C58 C57 C56 120.7(6) . . ?
C62 C57 C56 120.5(6) . . ?
C57 C58 C59 123.2(7) . . ?
C60 C59 C58 116.9(7) . . ?
C60 C59 C63 123.0(7) . . ?
C58 C59 C63 120.0(7) . . ?
C59 C60 C61 121.9(7) . . ?
C62 C61 C60 119.2(7) . . ?
C62 C61 C23 121.3(7) . 2 ?
C60 C61 C23 119.5(7) . 2 ?
O6 C62 C61 120.2(6) . . ?
O6 C62 C57 119.9(7) . . ?
C61 C62 C57 119.9(7) . . ?
C66 C63 C64 107.9(9) . . ?
C66 C63 C65 107.0(8) . . ?
C64 C63 C65 111.3(9) . . ?
C66 C63 C59 109.0(8) . . ?
C64 C63 C59 110.4(8) . . ?
C65 C63 C59 111.0(7) . . ?
O9 S2 C70 103.3(8) . . ?
O9 S2 C69A 97.5(11) . . ?
C70 S2 C69A 94.5(17) . . ?
S2 O9 Cu3 129.6(5) . . ?
O78 S10A C80A 106.7(18) . . ?
O78 S10A C81A 102.1(18) . . ?
C80A S10A C81A 97.3(17) . . ?
O91 C91 C91A 65(8) . . ?
O91 C91 O92 147(10) . . ?
C91A C91 O92 128(10) . . ?
O91 C91 S7 60(5) . . ?
C91A C91 S7 64(6) . . ?
O92 C91 S7 97(7) . . ?
O91 C91 S6 100(6) . . ?
C91A C91 S6 100(7) . . ?
O92 C91 S6 51(5) . . ?
S7 C91 S6 46(2) . . ?
O91 C91 S6 75(5) . 2 ?
C91A C91 S6 54(6) . 2 ?
O92 C91 S6 90(6) . 2 ?
S7 C91 S6 22.0(17) . 2 ?
S6 C91 S6 46(2) . 2 ?
O91 C91 S7 98(6) . 2 ?
C91A C91 S7 78(6) . 2 ?
O92 C91 S7 62(5) . 2 ?
S7 C91 S7 39(2) . 2 ?
S6 C91 S7 22.9(14) . 2 ?
S6 C91 S7 28.0(9) 2 2 ?
S6 S7 S6 94.8(19) . 2 ?
S6 S7 O91 106(3) . . ?
S6 S7 O91 146(3) 2 . ?
S6 S7 C91A 102(3) . . ?
S6 S7 C91A 102(4) 2 . ?
O91 S7 C91A 47(3) . . ?
S6 S7 C91 71(4) . . ?
S6 S7 C91 131(4) 2 . ?
O91 S7 C91 41(3) . . ?
C91A S7 C91 42(3) . . ?
S6 S7 S7 47.8(11) . 2 ?
S6 S7 S7 47.2(11) 2 2 ?
O91 S7 S7 147(2) . 2 ?
C91A S7 S7 111(3) . 2 ?
C91 S7 S7 106(4) . 2 ?
S6 S7 O92 37.8(18) . . ?
S6 S7 O92 115(2) 2 . ?
O91 S7 O92 72(3) . . ?
C91A S7 O92 67(4) . . ?
C91 S7 O92 33(3) . . ?
S7 S7 O92 76(2) 2 . ?
S6 S7 O92 99(2) . 2 ?
S6 S7 O92 25.3(15) 2 2 ?
O91 S7 O92 122(3) . 2 ?
C91A S7 O92 77(3) . 2 ?
C91 S7 O92 108(3) . 2 ?
S7 S7 O92 58.0(18) 2 2 ?
O92 S7 O92 103(2) . 2 ?
S6 S7 C90 78.0(11) . . ?
S6 S7 C90 77.7(11) 2 . ?
O91 S7 C90 133(2) . . ?
C91A S7 C90 180(4) . . ?
C91 S7 C90 138(4) . . ?
S7 S7 C90 68.6(5) 2 . ?
O92 S7 C90 113(2) . . ?
O92 S7 C90 103.1(16) 2 . ?
S6 S7 C91 74(2) . 2 ?
S6 S7 C91 30(2) 2 2 ?
O91 S7 C91 132(3) . 2 ?
C91A S7 C91 85(3) . 2 ?
C91 S7 C91 102(5) . 2 ?
S7 S7 C91 35(2) 2 2 ?
O92 S7 C91 85(2) . 2 ?
O92 S7 C91 25(2) 2 2 ?
C90 S7 C91 95(2) . 2 ?
S6 S7 C91A 54(2) . 2 ?
S6 S7 C91A 53(2) 2 2 ?
O91 S7 C91A 120(3) . 2 ?
C91A S7 C91A 80(5) . 2 ?
C91 S7 C91A 83(4) . 2 ?
S7 S7 C91A 31.3(17) 2 2 ?
O92 S7 C91A 62(2) . 2 ?
O92 S7 C91A 47(2) 2 2 ?
C90 S7 C91A 99.9(18) . 2 ?
C91 S7 C91A 24(2) 2 2 ?
S7 C90 S7 42.8(10) 2 . ?
S7 C90 S6 30.6(5) 2 2 ?
S7 C90 S6 31.0(5) . 2 ?
S7 C90 S6 31.0(5) 2 . ?
S7 C90 S6 30.6(5) . . ?
S6 C90 S6 45.4(8) 2 . ?
C91 C91A O91 55(6) . . ?
C91 C91A S7 74(6) . . ?
O91 C91A S7 62(4) . . ?
C91 C91A O92 26(6) . . ?
O91 C91A O92 78(5) . . ?
S7 C91A O92 70(4) . . ?
C91 C91A S6 50(6) . . ?
O91 C91A S6 73(4) . . ?
S7 C91A S6 35.6(19) . . ?
O92 C91A S6 36(2) . . ?
C91 C91A S6 102(7) . 2 ?
O91 C91A S6 96(5) . 2 ?
S7 C91A S6 36(2) . 2 ?
O92 C91A S6 86(3) . 2 ?
S6 C91A S6 52.1(19) . 2 ?
C91 C91A O92 124(7) . 2 ?
O91 C91A O92 127(6) . 2 ?
S7 C91A O92 67(3) . 2 ?
O92 C91A O92 101(4) . 2 ?
S6 C91A O92 76(3) . 2 ?
S6 C91A O92 31.7(16) 2 2 ?
C91 C91A S7 78(6) . 2 ?
O91 C91A S7 95(5) . 2 ?
S7 C91A S7 37(2) . 2 ?
O92 C91A S7 58(3) . 2 ?
S6 C91A S7 28.7(11) . 2 ?
S6 C91A S7 28.4(10) 2 2 ?
O92 C91A S7 46.9(19) 2 2 ?
C91 O92 S6 87(6) . . ?
C91 O92 C91A 26(6) . . ?
S6 O92 C91A 78(3) . . ?
C91 O92 S7 50(5) . . ?
S6 O92 S7 37.0(18) . . ?
C91A O92 S7 43(2) . . ?
C91 O92 O91 16(5) . . ?
S6 O92 O91 74(3) . . ?
C91A O92 O91 33(2) . . ?
S7 O92 O91 39.3(15) . . ?
C91 O92 S7 93(6) . 2 ?
S6 O92 S7 25.1(15) . 2 ?
C91A O92 S7 75(3) . 2 ?
S7 O92 S7 45.9(16) . 2 ?
O91 O92 S7 85(2) . 2 ?
C91 O92 C91A 102(6) . 2 ?
S6 O92 C91A 61(3) . 2 ?
C91A O92 C91A 77(4) . 2 ?
S7 O92 C91A 71(2) . 2 ?
O91 O92 C91A 103(3) . 2 ?
S7 O92 C91A 35.7(19) 2 2 ?
C91 O92 S6 67(5) . 2 ?
S6 O92 S6 33.1(18) . 2 ?
C91A O92 S6 49(2) . 2 ?
S7 O92 S6 24.3(9) . 2 ?
O91 O92 S6 60.4(18) . 2 ?
S7 O92 S6 26.3(8) 2 2 ?
C91A O92 S6 47(2) 2 2 ?
O93 C151 C152 113.2(18) . . ?

loop_
_geom_bond_atom_site_label_1
_geom_bond_atom_site_label_2
_geom_bond_distance
_geom_bond_site_symmetry_2
_geom_bond_publ_flag
Cu1 O7 1.926(5) . ?
Cu1 O8 1.927(5) . ?
Cu1 O1 1.968(5) . ?
Cu1 O6 1.971(5) . ?
S1 O7 1.523(5) . ?
S1 C68 1.787(8) . ?
S1 C67 1.788(8) . ?
O1 C6 1.375(8) . ?
O1 Cu2 1.945(5) . ?
C1 C2 1.392(11) . ?
C1 C6 1.408(11) . ?
C1 C22 1.498(10) 2 ?
Cu2 O1 1.945(5) 2 ?
Cu2 O2 1.953(5) . ?
Cu2 O2 1.953(5) 2 ?
Cl2 Cu6 2.097(3) . ?
O2 C17 1.363(9) . ?
O2 Cu3 1.968(5) . ?
C2 C3 1.391(11) . ?
Cu3 O8 1.937(5) 2 ?
Cu3 O9 1.944(5) . ?
Cu3 O3 1.964(5) . ?
S3 O10 1.516(5) . ?
S3 C72 1.793(9) . ?
S3 C71 1.798(9) . ?
O3 C29 1.365(8) . ?
O3 Cu4 1.948(5) . ?
C3 C4 1.380(11) . ?
C3 C7 1.533(11) . ?
Cu4 O5 1.943(5) 2 ?
Cu4 O6 1.948(4) 2 ?
Cu4 O4 1.963(5) . ?
S4 O10 1.485(11) . ?
S4 C72A 1.80(2) . ?
S4 C73 1.84(2) . ?
O4 C40 1.355(9) . ?
O4 Cu5 1.969(5) . ?
C4 C5 1.404(10) . ?
Cu5 O10 1.933(4) . ?
Cu5 O11 1.935(4) . ?
Cu5 O5 1.962(5) . ?
S5 O12 1.439(10) . ?
S5 O13 1.635(10) . ?
S5 C86 1.740(14) . ?
S5 C88 1.784(14) . ?
S5 C87 1.799(15) . ?
S5 C89 1.840(14) . ?
O5 C51 1.359(8) . ?
O5 Cu4 1.943(5) 2 ?
C5 C6 1.384(10) . ?
C5 C11 1.522(10) . ?
Cu6 Cl2 2.097(3) 7_556 ?
S6 S7 0.955(12) . ?
S6 S7 0.965(13) 2 ?
S6 O92 0.97(4) . ?
S6 C91 1.25(6) . ?
S6 S6 1.41(2) 2 ?
S6 O91 1.59(3) . ?
S6 C91A 1.61(6) . ?
S6 C91A 1.62(6) 2 ?
S6 C90 1.83(2) . ?
S6 O91 1.92(3) 2 ?
S6 C91 1.96(6) 2 ?
S6 O92 2.13(4) 2 ?
O6 C62 1.374(8) . ?
O6 Cu4 1.948(4) 2 ?
O91 C91 0.78(7) . ?
O91 C91A 0.87(6) . ?
O91 S7 1.04(3) . ?
O91 O92 1.56(5) . ?
O91 S6 1.92(3) 2 ?
C7 C9 1.514(13) . ?
C7 C10 1.530(14) . ?
C7 C8 1.550(14) . ?
S8 O14 1.591(11) . ?
S8 C74 1.769(7) . ?
S8 C75 1.822(7) . ?
O8 Cu3 1.937(5) 2 ?
S9 C74A 1.826(8) . ?
S9 C75A 1.828(8) . ?
S10 O82 1.575(13) . ?
S10 C81 1.767(13) . ?
S10 C80 1.780(15) . ?
O11 Cu5 1.935(4) 2 ?
C11 C12 1.525(10) . ?
C12 C13 1.382(10) . ?
C12 C17 1.403(10) . ?
C13 C14 1.390(10) . ?
C14 C15 1.389(10) . ?
C14 C18 1.533(11) . ?
C15 C16 1.388(11) . ?
C16 C17 1.415(11) . ?
C16 C22 1.535(10) . ?
C18 C19 1.516(11) . ?
C18 C20 1.537(12) . ?
C18 C21 1.552(12) . ?
C22 C1 1.498(10) 2 ?
C23 C61 1.520(10) 2 ?
C23 C24 1.523(10) . ?
C24 C25 1.385(10) . ?
C24 C29 1.408(10) . ?
C25 C26 1.390(10) . ?
C26 C27 1.397(10) . ?
C26 C30 1.531(10) . ?
C27 C28 1.381(10) . ?
C28 C29 1.410(10) . ?
C28 C34 1.519(10) . ?
C30 C31 1.522(11) . ?
C30 C33 1.536(11) . ?
C30 C32 1.537(11) . ?
C34 C35 1.507(10) . ?
C35 C36 1.404(10) . ?
C35 C40 1.407(10) . ?
C36 C37 1.381(11) . ?
C37 C38 1.412(12) . ?
C37 C41 1.518(13) . ?
C38 C39 1.384(11) . ?
C39 C40 1.400(11) . ?
C39 C45 1.525(11) 2 ?
C41 C44 1.469(15) . ?
C41 C42 1.480(17) . ?
C41 C43 1.565(18) . ?
C45 C39 1.525(11) 2 ?
C45 C46 1.533(10) . ?
C46 C47 1.377(11) . ?
C46 C51 1.387(10) . ?
C47 C48 1.416(11) . ?
C48 C49 1.406(11) . ?
C48 C52 1.535(12) . ?
C49 C50 1.380(10) . ?
C50 C51 1.417(10) . ?
C50 C56 1.511(10) . ?
C52 C53 1.505(17) . ?
C52 C55 1.515(14) . ?
C52 C54 1.532(16) . ?
C56 C57 1.514(10) . ?
C57 C58 1.387(10) . ?
C57 C62 1.406(10) . ?
C58 C59 1.399(11) . ?
C59 C60 1.399(10) . ?
C59 C63 1.540(11) . ?
C60 C61 1.405(10) . ?
C61 C62 1.403(11) . ?
C61 C23 1.520(10) 2 ?
C63 C66 1.523(14) . ?
C63 C64 1.525(14) . ?
C63 C65 1.540(12) . ?
S2 O9 1.422(9) . ?
S2 C70 1.830(10) . ?
S2 C69A 1.841(10) . ?
C69 C150 1.580(19) . ?
O78 S10A 1.484(17) . ?
S10A C80A 1.847(19) . ?
S10A C81A 1.853(19) . ?
C91 C91A 0.82(7) . ?
C91 O92 0.84(7) . ?
C91 S7 1.19(6) . ?
C91 S6 1.96(6) 2 ?
C91 S7 1.99(6) 2 ?
S7 S6 0.965(13) 2 ?
S7 C91A 1.11(5) . ?
S7 S7 1.30(3) 2 ?
S7 O92 1.53(5) . ?
S7 O92 1.75(4) 2 ?
S7 C90 1.78(2) . ?
S7 C91 1.99(6) 2 ?
S7 C91A 1.99(5) 2 ?
C90 S7 1.78(2) 2 ?
C90 S6 1.83(2) 2 ?
C91A O92 1.49(7) . ?
C91A S6 1.62(6) 2 ?
C91A O92 1.85(7) 2 ?
C91A S7 1.99(5) 2 ?
O92 S7 1.75(4) 2 ?
O92 C91A 1.85(7) 2 ?
O92 S6 2.13(4) 2 ?
O93 C151 1.474(13) . ?
C151 C152 1.532(19) . ?
